data_4080594
loop_
_publ_author_name
'Madalska, Martyna'
'L\"onnecke, Peter'
'Hey-Hawkins, Evamarie'

_publ_section_title
;
 1,2-Disubstituted Aryl-Based Ferrocenyl Phosphines
;
_journal_issue 6
_journal_name_full Organometallics
_journal_page_first 2019
_journal_paper_doi 10.1021/om400117n
_journal_volume 32
_journal_year 2013
_chemical_formula_sum 'C29 H28 Fe N P S'
_chemical_formula_weight 509.4
_chemical_name_systematic
;
 ?
;
_space_group_IT_number 14
_symmetry_cell_setting monoclinic
_symmetry_space_group_name_Hall '-P 2ybc'
_symmetry_space_group_name_H-M 'P 1 21/c 1'
_atom_sites_solution_hydrogens difmap
_atom_sites_solution_primary direct
_atom_sites_solution_secondary difmap
_audit_conform_dict_location ftp://ftp.iucr.org/pub/cif_core.dic
_audit_conform_dict_name cif_core.dic
_audit_conform_dict_version 2.4
_audit_creation_date 2011-11-25T16:38:15-00:00
_audit_creation_method 'WinGX routine CIF_UPDATE'
_cell_angle_alpha 90
_cell_angle_beta 102.034(2)
_cell_angle_gamma 90
_cell_formula_units_Z 4
_cell_length_a 15.3927(2)
_cell_length_b 12.8996(2)
_cell_length_c 12.8858(2)
_cell_measurement_reflns_used 8977
_cell_measurement_temperature 130(2)
_cell_measurement_theta_max 32.592
_cell_measurement_theta_min 3.127
_cell_volume 2502.37(7)
_computing_cell_refinement
;
        CrysAlisPro, Agilent Technologies,
        Version 1.171.35.15 (release 03-08-2011 CrysAlis171 .NET)
        (compiled Aug  3 2011,13:03:54)
;
_computing_data_collection
;
        CrysAlisPro, Agilent Technologies,
        Version 1.171.35.15 (release 03-08-2011 CrysAlis171 .NET)
        (compiled Aug  3 2011,13:03:54)
;
_computing_data_reduction
;
        CrysAlisPro, Agilent Technologies,
        Version 1.171.35.15 (release 03-08-2011 CrysAlis171 .NET)
        (compiled Aug  3 2011,13:03:54)
;
_computing_molecular_graphics
;
 ORTEP3 for Windows
 L. J. Farrugia, J. Appl. Crystallogr. 1997, 30, 565.
;
_computing_publication_material
;
 WINGX
 L.J. Farrugia,
 J. Appl. Cryst., 1999, 32, 837-838.
;
_computing_structure_refinement 'SHELXL-97 (Sheldrick, 2008)'
_computing_structure_solution
;
 SHELXS-97
 Program for Crystal Structure Analysis (Release 97-2)
 G. M. Sheldrick, Instit\"ut f\"ur Anorganische Chemie der Universit\"at,
 Tammanstrasse 4, D-3400 G\"ottingen, Germany, 1998.
;
_diffrn_ambient_temperature 130(2)
_diffrn_detector_area_resol_mean 16.356
_diffrn_measured_fraction_theta_full 0.999
_diffrn_measured_fraction_theta_max 0.999
_diffrn_measurement_device_type 'Xcalibur, Sapphire3, Gemini'
_diffrn_measurement_method '\w scans'
_diffrn_orient_matrix_UB_11 -0.019817
_diffrn_orient_matrix_UB_12 0.0406867
_diffrn_orient_matrix_UB_13 0.023911
_diffrn_orient_matrix_UB_21 -0.0425322
_diffrn_orient_matrix_UB_22 -0.0156565
_diffrn_orient_matrix_UB_23 -0.0282582
_diffrn_orient_matrix_UB_31 -0.0041273
_diffrn_orient_matrix_UB_32 -0.0334595
_diffrn_orient_matrix_UB_33 0.0424543
_diffrn_radiation_monochromator graphite
_diffrn_radiation_type MoK\a
_diffrn_radiation_wavelength 0.71073
_diffrn_reflns_av_R_equivalents 0.0326
_diffrn_reflns_av_unetI/netI 0.0361
_diffrn_reflns_limit_h_max 21
_diffrn_reflns_limit_h_min -20
_diffrn_reflns_limit_k_max 16
_diffrn_reflns_limit_k_min -18
_diffrn_reflns_limit_l_max 18
_diffrn_reflns_limit_l_min -18
_diffrn_reflns_number 24771
_diffrn_reflns_theta_full 30.51
_diffrn_reflns_theta_max 30.51
_diffrn_reflns_theta_min 3.13
_exptl_absorpt_coefficient_mu 0.768
_exptl_absorpt_correction_T_max 1
_exptl_absorpt_correction_T_min 0.99438
_exptl_absorpt_correction_type multi-scan
_exptl_absorpt_process_details
;
        CrysAlisPro, Agilent Technologies,
        Version 1.171.35.15 (release 03-08-2011 CrysAlis171 .NET)
        (compiled Aug  3 2011,13:03:54)
        Empirical absorption correction using spherical harmonics,
 implemented in SCALE3 ABSPACK scaling algorithm.
;
_exptl_crystal_colour orange
_exptl_crystal_density_diffrn 1.352
_exptl_crystal_density_method 'not measured'
_exptl_crystal_description prism
_exptl_crystal_F_000 1064
_exptl_crystal_size_max 0.2
_exptl_crystal_size_mid 0.15
_exptl_crystal_size_min 0.1
_refine_diff_density_max 0.397
_refine_diff_density_min -0.277
_refine_diff_density_rms 0.059
_refine_ls_extinction_method none
_refine_ls_goodness_of_fit_ref 1.027
_refine_ls_hydrogen_treatment refall
_refine_ls_matrix_type full
_refine_ls_number_parameters 410
_refine_ls_number_reflns 7629
_refine_ls_number_restraints 0
_refine_ls_restrained_S_all 1.027
_refine_ls_R_factor_all 0.053
_refine_ls_R_factor_gt 0.0365
_refine_ls_shift/su_max 0.002
_refine_ls_shift/su_mean 0
_refine_ls_structure_factor_coef Fsqd
_refine_ls_weighting_details 'calc w=1/[\s^2^(Fo^2^)+(0.0315P)^2^+0.9203P] where P=(Fo^2^+2Fc^2^)/3'
_refine_ls_weighting_scheme calc
_refine_ls_wR_factor_gt 0.0743
_refine_ls_wR_factor_ref 0.0809
_reflns_number_gt 6063
_reflns_number_total 7629
_reflns_threshold_expression >2\s(I)
_cod_data_source_file om400117n_si_002.cif
_cod_data_source_block x1440fin
_cod_depositor_comments
;
The following automatic conversions were performed:

'_symmetry_cell_setting' value 'Monoclinic' changed to 'monoclinic'
according to /home/saulius/struct/CIF-dictionaries/cif_core.dic
dictionary named 'cif_core.dic' version 2.4.2 from 2011-04-26.

Automatic conversion script
Id: cif_fix_values 1891 2012-01-12 08:04:46Z andrius 
;
_cod_original_cell_volume 2502.37(6)
_cod_original_sg_symbol_H-M P2(1)/c
_cod_database_code 4080594

loop_
_symmetry_equiv_pos_as_xyz
'x, y, z'
'-x, y+1/2, -z+1/2'
'-x, -y, -z'
'x, -y-1/2, z-1/2'

loop_
_atom_site_label
_atom_site_type_symbol
_atom_site_fract_x
_atom_site_fract_y
_atom_site_fract_z
_atom_site_U_iso_or_equiv
_atom_site_adp_type
_atom_site_occupancy
_atom_site_symmetry_multiplicity
_atom_site_calc_flag
Fe1 Fe 0.393583(14) 0.591178(15) 0.317484(17) 0.01877(6) Uani 1 1 d
S1 S 0.27857(2) 0.47814(3) 0.53545(3) 0.02214(9) Uani 1 1 d
P1 P 0.13303(3) 0.45105(3) 0.66941(3) 0.02149(9) Uani 1 1 d
N1 N 0.19422(9) 0.39064(10) 0.11387(10) 0.0241(3) Uani 1 1 d
C1 C 0.32124(10) 0.47548(11) 0.23114(12) 0.0187(3) Uani 1 1 d
C2 C 0.32924(9) 0.45738(10) 0.34301(12) 0.0174(3) Uani 1 1 d
C3 C 0.42259(10) 0.45102(11) 0.38968(12) 0.0198(3) Uani 1 1 d
C4 C 0.47116(10) 0.46367(11) 0.30813(13) 0.0227(3) Uani 1 1 d
C5 C 0.40880(11) 0.47846(12) 0.21070(13) 0.0225(3) Uani 1 1 d
C6 C 0.33780(13) 0.72755(13) 0.25820(17) 0.0361(4) Uani 1 1 d
C7 C 0.32336(14) 0.71106(13) 0.36162(19) 0.0378(5) Uani 1 1 d
C8 C 0.40754(15) 0.70370(13) 0.43153(16) 0.0365(4) Uani 1 1 d
C9 C 0.47313(13) 0.71582(12) 0.37074(17) 0.0349(4) Uani 1 1 d
C10 C 0.43052(14) 0.73075(13) 0.26387(17) 0.0347(4) Uani 1 1 d
C11 C 0.23614(10) 0.49008(12) 0.15101(13) 0.0220(3) Uani 1 1 d
C12 C 0.10661(13) 0.40906(19) 0.04808(17) 0.0412(5) Uani 1 1 d
C13 C 0.24879(14) 0.33385(15) 0.05269(15) 0.0326(4) Uani 1 1 d
C14 C 0.25796(10) 0.44858(11) 0.40135(11) 0.0179(3) Uani 1 1 d
C15 C 0.17190(10) 0.41538(12) 0.36772(12) 0.0217(3) Uani 1 1 d
C16 C 0.12356(10) 0.41312(12) 0.44970(13) 0.0220(3) Uani 1 1 d
C17 C 0.17173(10) 0.44543(12) 0.54636(12) 0.0198(3) Uani 1 1 d
C18 C 0.24030(10) 0.43575(11) 0.76263(11) 0.0190(3) Uani 1 1 d
C19 C 0.27498(11) 0.33524(12) 0.77752(12) 0.0237(3) Uani 1 1 d
C20 C 0.35846(12) 0.31862(13) 0.84029(14) 0.0276(3) Uani 1 1 d
C21 C 0.40798(11) 0.40156(13) 0.89046(14) 0.0272(3) Uani 1 1 d
C22 C 0.37359(11) 0.50057(13) 0.87773(13) 0.0257(3) Uani 1 1 d
C23 C 0.29011(11) 0.51771(12) 0.81401(13) 0.0231(3) Uani 1 1 d
C24 C 0.10981(10) 0.58998(12) 0.68145(12) 0.0229(3) Uani 1 1 d
C25 C 0.11766(11) 0.66402(13) 0.60517(14) 0.0264(3) Uani 1 1 d
C26 C 0.09204(12) 0.76629(14) 0.61622(16) 0.0320(4) Uani 1 1 d
C27 C 0.05822(13) 0.79561(15) 0.70253(17) 0.0378(4) Uani 1 1 d
C28 C 0.04981(14) 0.72320(16) 0.77893(17) 0.0398(5) Uani 1 1 d
C29 C 0.07512(12) 0.62119(15) 0.76792(15) 0.0326(4) Uani 1 1 d
H3 H 0.4482(12) 0.4394(13) 0.4631(14) 0.020(4) Uiso 1 1 d
H4 H 0.5337(13) 0.4651(14) 0.3168(15) 0.029(5) Uiso 1 1 d
H5 H 0.4222(12) 0.4913(13) 0.1465(15) 0.022(5) Uiso 1 1 d
H6 H 0.2945(15) 0.7357(17) 0.1977(17) 0.047(6) Uiso 1 1 d
H7 H 0.2717(16) 0.7030(17) 0.3806(18) 0.048(7) Uiso 1 1 d
H8 H 0.4166(15) 0.6881(17) 0.5055(19) 0.052(7) Uiso 1 1 d
H9 H 0.5352(15) 0.7125(16) 0.3973(17) 0.046(6) Uiso 1 1 d
H10 H 0.4564(15) 0.7366(18) 0.2088(18) 0.048(7) Uiso 1 1 d
H11A H 0.2478(12) 0.5282(14) 0.0902(15) 0.028(5) Uiso 1 1 d
H11B H 0.1941(12) 0.5298(13) 0.1846(14) 0.021(4) Uiso 1 1 d
H12A H 0.1088(14) 0.4519(17) -0.0151(18) 0.043(6) Uiso 1 1 d
H12B H 0.0720(16) 0.4505(19) 0.0892(19) 0.055(7) Uiso 1 1 d
H12C H 0.0773(15) 0.3425(18) 0.0226(17) 0.048(6) Uiso 1 1 d
H13A H 0.2553(14) 0.3768(17) -0.0104(17) 0.043(6) Uiso 1 1 d
H13B H 0.2211(14) 0.2683(17) 0.0303(16) 0.042(6) Uiso 1 1 d
H13C H 0.3075(14) 0.3184(15) 0.0981(16) 0.037(5) Uiso 1 1 d
H15 H 0.1488(13) 0.3948(14) 0.3011(15) 0.026(5) Uiso 1 1 d
H16 H 0.0646(13) 0.3928(14) 0.4427(15) 0.027(5) Uiso 1 1 d
H19 H 0.2422(12) 0.2788(14) 0.7462(14) 0.023(5) Uiso 1 1 d
H20 H 0.3798(13) 0.2519(16) 0.8472(16) 0.035(5) Uiso 1 1 d
H21 H 0.4647(14) 0.3904(15) 0.9331(16) 0.036(5) Uiso 1 1 d
H22 H 0.4055(13) 0.5575(15) 0.9109(15) 0.033(5) Uiso 1 1 d
H23 H 0.2676(13) 0.5847(14) 0.8046(15) 0.028(5) Uiso 1 1 d
H25 H 0.1400(12) 0.6455(14) 0.5457(15) 0.025(5) Uiso 1 1 d
H26 H 0.0998(12) 0.8131(14) 0.5640(15) 0.027(5) Uiso 1 1 d
H27 H 0.0398(14) 0.8614(17) 0.7072(16) 0.040(6) Uiso 1 1 d
H28 H 0.0259(14) 0.7434(17) 0.8377(17) 0.045(6) Uiso 1 1 d
H29 H 0.0689(14) 0.5746(16) 0.8169(17) 0.037(6) Uiso 1 1 d

loop_
_atom_site_aniso_label
_atom_site_aniso_U_11
_atom_site_aniso_U_22
_atom_site_aniso_U_33
_atom_site_aniso_U_23
_atom_site_aniso_U_13
_atom_site_aniso_U_12
Fe1 0.01798(10) 0.01407(10) 0.02358(11) -0.00032(8) 0.00281(8) -0.00107(7)
S1 0.01724(17) 0.03012(19) 0.01819(17) -0.00258(15) 0.00166(13) -0.00636(14)
P1 0.01842(18) 0.02487(19) 0.02120(19) 0.00131(16) 0.00422(15) -0.00404(15)
N1 0.0225(6) 0.0289(7) 0.0192(6) -0.0009(5) 0.0006(5) -0.0069(5)
C1 0.0189(7) 0.0165(6) 0.0204(7) -0.0010(5) 0.0034(6) -0.0005(5)
C2 0.0167(6) 0.0144(6) 0.0202(7) -0.0011(5) 0.0016(5) -0.0009(5)
C3 0.0176(7) 0.0160(6) 0.0237(7) 0.0002(6) -0.0008(6) -0.0007(5)
C4 0.0168(7) 0.0188(7) 0.0321(8) -0.0025(6) 0.0044(6) 0.0008(5)
C5 0.0230(7) 0.0206(7) 0.0248(8) -0.0031(6) 0.0072(6) -0.0013(6)
C6 0.0382(10) 0.0185(7) 0.0447(11) 0.0017(7) -0.0071(9) 0.0056(7)
C7 0.0346(10) 0.0174(7) 0.0664(14) -0.0056(8) 0.0221(10) 0.0025(7)
C8 0.0568(13) 0.0176(7) 0.0339(10) -0.0063(7) 0.0068(9) -0.0014(8)
C9 0.0297(9) 0.0173(7) 0.0525(12) -0.0027(7) -0.0031(8) -0.0066(6)
C10 0.0459(11) 0.0179(7) 0.0438(11) 0.0050(7) 0.0176(9) -0.0018(7)
C11 0.0206(7) 0.0246(7) 0.0196(7) 0.0015(6) 0.0014(6) -0.0014(6)
C12 0.0276(9) 0.0559(13) 0.0336(10) 0.0017(10) -0.0084(8) -0.0088(9)
C13 0.0429(11) 0.0296(9) 0.0267(9) -0.0067(7) 0.0101(8) -0.0101(8)
C14 0.0184(7) 0.0178(6) 0.0164(6) 0.0001(5) 0.0013(5) -0.0015(5)
C15 0.0192(7) 0.0250(7) 0.0189(7) -0.0005(6) -0.0002(6) -0.0030(6)
C16 0.0157(7) 0.0244(7) 0.0241(7) 0.0001(6) 0.0001(6) -0.0032(6)
C17 0.0168(6) 0.0226(7) 0.0201(7) 0.0015(6) 0.0039(5) -0.0030(5)
C18 0.0200(7) 0.0209(7) 0.0166(6) 0.0028(5) 0.0053(5) -0.0017(5)
C19 0.0304(8) 0.0186(7) 0.0222(7) -0.0009(6) 0.0059(6) -0.0035(6)
C20 0.0319(9) 0.0202(7) 0.0304(8) 0.0029(6) 0.0059(7) 0.0045(6)
C21 0.0210(7) 0.0295(8) 0.0296(8) 0.0049(7) 0.0022(7) 0.0012(6)
C22 0.0230(8) 0.0235(7) 0.0286(8) 0.0007(6) 0.0011(6) -0.0051(6)
C23 0.0233(7) 0.0177(7) 0.0273(8) 0.0018(6) 0.0032(6) -0.0015(6)
C24 0.0149(6) 0.0288(8) 0.0238(7) 0.0017(6) 0.0010(6) 0.0003(6)
C25 0.0193(7) 0.0297(8) 0.0296(8) 0.0027(7) 0.0037(7) -0.0019(6)
C26 0.0253(8) 0.0288(8) 0.0401(10) 0.0066(8) 0.0026(8) 0.0005(7)
C27 0.0291(9) 0.0309(9) 0.0508(12) -0.0022(9) 0.0027(8) 0.0071(7)
C28 0.0406(11) 0.0435(11) 0.0366(10) -0.0038(9) 0.0111(9) 0.0125(9)
C29 0.0326(9) 0.0383(10) 0.0283(9) 0.0058(8) 0.0095(7) 0.0071(8)

loop_
_atom_type_symbol
_atom_type_description
_atom_type_scat_dispersion_real
_atom_type_scat_dispersion_imag
_atom_type_scat_source
Fe Fe 0.3463 0.8444 'International Tables Vol C Tables 4.2.6.8 and 6.1.1.4'
S S 0.1246 0.1234 'International Tables Vol C Tables 4.2.6.8 and 6.1.1.4'
P P 0.1023 0.0942 'International Tables Vol C Tables 4.2.6.8 and 6.1.1.4'
N N 0.0061 0.0033 'International Tables Vol C Tables 4.2.6.8 and 6.1.1.4'
C C 0.0033 0.0016 'International Tables Vol C Tables 4.2.6.8 and 6.1.1.4'
H H 0 0 'International Tables Vol C Tables 4.2.6.8 and 6.1.1.4'

loop_
_geom_angle_atom_site_label_1
_geom_angle_atom_site_label_2
_geom_angle_atom_site_label_3
_geom_angle
C7 Fe1 C6 40.61(9)
C7 Fe1 C3 128.66(8)
C6 Fe1 C3 166.53(8)
C7 Fe1 C8 40.70(8)
C6 Fe1 C8 68.23(8)
C3 Fe1 C8 108.74(7)
C7 Fe1 C1 116.47(7)
C6 Fe1 C1 106.68(7)
C3 Fe1 C1 69.15(6)
C8 Fe1 C1 150.70(8)
C7 Fe1 C5 150.34(8)
C6 Fe1 C5 117.37(8)
C3 Fe1 C5 68.43(6)
C8 Fe1 C5 167.68(8)
C1 Fe1 C5 40.77(6)
C7 Fe1 C2 107.00(7)
C6 Fe1 C2 127.42(7)
C3 Fe1 C2 41.22(6)
C8 Fe1 C2 117.65(7)
C1 Fe1 C2 41.16(6)
C5 Fe1 C2 68.71(6)
C7 Fe1 C9 68.00(8)
C6 Fe1 C9 67.89(7)
C3 Fe1 C9 118.93(7)
C8 Fe1 C9 40.27(8)
C1 Fe1 C9 166.64(8)
C5 Fe1 C9 129.60(8)
C2 Fe1 C9 151.77(7)
C7 Fe1 C4 167.37(8)
C6 Fe1 C4 151.22(8)
C3 Fe1 C4 40.63(7)
C8 Fe1 C4 129.52(7)
C1 Fe1 C4 68.94(6)
C5 Fe1 C4 40.69(6)
C2 Fe1 C4 68.96(6)
C9 Fe1 C4 109.52(7)
C7 Fe1 C10 68.14(8)
C6 Fe1 C10 40.50(8)
C3 Fe1 C10 151.90(7)
C8 Fe1 C10 67.91(8)
C1 Fe1 C10 127.93(7)
C5 Fe1 C10 108.56(8)
C2 Fe1 C10 165.97(7)
C9 Fe1 C10 40.21(8)
C4 Fe1 C10 118.60(8)
C17 S1 C14 92.74(7)
C17 P1 C18 98.82(7)
C17 P1 C24 102.61(7)
C18 P1 C24 102.31(7)
C12 N1 C13 109.53(15)
C12 N1 C11 109.74(14)
C13 N1 C11 110.47(13)
C5 C1 C2 107.60(13)
C5 C1 C11 126.30(14)
C2 C1 C11 126.09(14)
C5 C1 Fe1 69.69(8)
C2 C1 Fe1 69.56(8)
C11 C1 Fe1 125.47(10)
C3 C2 C1 107.27(13)
C3 C2 C14 124.96(13)
C1 C2 C14 127.76(13)
C3 C2 Fe1 69.00(8)
C1 C2 Fe1 69.28(8)
C14 C2 Fe1 126.08(10)
C4 C3 C2 108.53(13)
C4 C3 Fe1 70.10(9)
C2 C3 Fe1 69.78(8)
C4 C3 H3 125.3(11)
C2 C3 H3 126.2(11)
Fe1 C3 H3 126.5(10)
C3 C4 C5 107.78(14)
C3 C4 Fe1 69.27(9)
C5 C4 Fe1 69.57(9)
C3 C4 H4 126.5(12)
C5 C4 H4 125.7(12)
Fe1 C4 H4 124.6(11)
C4 C5 C1 108.81(15)
C4 C5 Fe1 69.74(9)
C1 C5 Fe1 69.54(9)
C4 C5 H5 125.9(11)
C1 C5 H5 125.2(11)
Fe1 C5 H5 124.2(11)
C7 C6 C10 108.14(17)
C7 C6 Fe1 69.68(10)
C10 C6 Fe1 70.35(10)
C7 C6 H6 126.0(15)
C10 C6 H6 125.8(15)
Fe1 C6 H6 126.2(14)
C6 C7 C8 107.86(18)
C6 C7 Fe1 69.72(11)
C8 C7 Fe1 70.03(10)
C6 C7 H7 127.3(15)
C8 C7 H7 124.8(15)
Fe1 C7 H7 123.2(15)
C9 C8 C7 107.75(18)
C9 C8 Fe1 70.09(10)
C7 C8 Fe1 69.27(10)
C9 C8 H8 127.3(14)
C7 C8 H8 124.8(15)
Fe1 C8 H8 122.7(14)
C8 C9 C10 108.47(17)
C8 C9 Fe1 69.64(10)
C10 C9 Fe1 69.91(10)
C8 C9 H9 125.5(13)
C10 C9 H9 126.0(13)
Fe1 C9 H9 124.9(13)
C9 C10 C6 107.78(19)
C9 C10 Fe1 69.89(10)
C6 C10 Fe1 69.15(10)
C9 C10 H10 126.8(15)
C6 C10 H10 125.3(15)
Fe1 C10 H10 123.2(15)
N1 C11 C1 112.04(12)
N1 C11 H11A 108.7(11)
C1 C11 H11A 109.7(11)
N1 C11 H11B 108.1(10)
C1 C11 H11B 108.6(10)
H11A C11 H11B 109.7(15)
N1 C12 H12A 112.6(13)
N1 C12 H12B 108.4(14)
H12A C12 H12B 104.7(19)
N1 C12 H12C 110.7(13)
H12A C12 H12C 107.6(17)
H12B C12 H12C 112.9(19)
N1 C13 H13A 109.0(13)
N1 C13 H13B 109.4(13)
H13A C13 H13B 110.7(17)
N1 C13 H13C 109.8(12)
H13A C13 H13C 110.9(17)
H13B C13 H13C 107.1(17)
C15 C14 C2 129.91(14)
C15 C14 S1 110.32(12)
C2 C14 S1 119.73(10)
C14 C15 C16 113.20(14)
C14 C15 H15 123.9(12)
C16 C15 H15 122.9(12)
C17 C16 C15 113.72(14)
C17 C16 H16 120.3(12)
C15 C16 H16 126.0(12)
C16 C17 S1 110.01(12)
C16 C17 P1 126.35(12)
S1 C17 P1 123.62(8)
C23 C18 C19 118.84(14)
C23 C18 P1 124.09(11)
C19 C18 P1 116.98(11)
C20 C19 C18 120.28(14)
C20 C19 H19 119.1(11)
C18 C19 H19 120.6(11)
C19 C20 C21 120.25(15)
C19 C20 H20 118.1(13)
C21 C20 H20 121.7(13)
C22 C21 C20 119.80(15)
C22 C21 H21 119.9(12)
C20 C21 H21 120.3(12)
C21 C22 C23 120.12(15)
C21 C22 H22 121.3(12)
C23 C22 H22 118.6(12)
C18 C23 C22 120.68(14)
C18 C23 H23 119.4(12)
C22 C23 H23 119.9(12)
C29 C24 C25 118.07(16)
C29 C24 P1 117.57(13)
C25 C24 P1 124.12(13)
C26 C25 C24 120.60(17)
C26 C25 H25 119.1(11)
C24 C25 H25 120.3(11)
C27 C26 C25 120.40(18)
C27 C26 H26 122.2(12)
C25 C26 H26 117.4(12)
C26 C27 C28 119.82(18)
C26 C27 H27 119.4(14)
C28 C27 H27 120.8(14)
C27 C28 C29 119.9(2)
C27 C28 H28 119.6(14)
C29 C28 H28 120.5(14)
C28 C29 C24 121.25(18)
C28 C29 H29 119.5(14)
C24 C29 H29 119.2(14)

loop_
_geom_bond_atom_site_label_1
_geom_bond_atom_site_label_2
_geom_bond_distance
Fe1 C7 2.0346(18)
Fe1 C6 2.0351(17)
Fe1 C3 2.0398(14)
Fe1 C8 2.0447(18)
Fe1 C1 2.0466(14)
Fe1 C5 2.0485(16)
Fe1 C2 2.0503(14)
Fe1 C9 2.0506(16)
Fe1 C4 2.0508(15)
Fe1 C10 2.0508(18)
S1 C17 1.7317(15)
S1 C14 1.7330(15)
P1 C17 1.8078(16)
P1 C18 1.8388(15)
P1 C24 1.8403(16)
N1 C12 1.455(2)
N1 C13 1.463(2)
N1 C11 1.470(2)
C1 C5 1.427(2)
C1 C2 1.440(2)
C1 C11 1.501(2)
C2 C3 1.4398(19)
C2 C14 1.458(2)
C3 C4 1.420(2)
C3 H3 0.958(17)
C4 C5 1.425(2)
C4 H4 0.946(19)
C5 H5 0.909(19)
C6 C7 1.412(3)
C6 C10 1.414(3)
C6 H6 0.92(2)
C7 C8 1.419(3)
C7 H7 0.89(2)
C8 C9 1.410(3)
C8 H8 0.96(2)
C9 C10 1.410(3)
C9 H9 0.95(2)
C10 H10 0.89(2)
C11 H11A 0.97(2)
C11 H11B 0.993(19)
C12 H12A 0.99(2)
C12 H12B 0.98(3)
C12 H12C 0.99(2)
C13 H13A 1.01(2)
C13 H13B 0.96(2)
C13 H13C 0.99(2)
C14 C15 1.374(2)
C15 C16 1.414(2)
C15 H15 0.898(18)
C16 C17 1.375(2)
C16 H16 0.931(19)
C18 C23 1.390(2)
C18 C19 1.400(2)
C19 C20 1.385(2)
C19 H19 0.928(18)
C20 C21 1.392(2)
C20 H20 0.92(2)
C21 C22 1.379(2)
C21 H21 0.94(2)
C22 C23 1.391(2)
C22 H22 0.94(2)
C23 H23 0.929(18)
C24 C29 1.392(2)
C24 C25 1.394(2)
C25 C26 1.393(2)
C25 H25 0.934(19)
C26 C27 1.376(3)
C26 H26 0.929(19)
C27 C28 1.383(3)
C27 H27 0.90(2)
C28 C29 1.388(3)
C28 H28 0.95(2)
C29 H29 0.89(2)

loop_
_geom_hbond_atom_site_label_D
_geom_hbond_atom_site_label_H
_geom_hbond_atom_site_label_A
_geom_hbond_distance_DH
_geom_hbond_distance_HA
_geom_hbond_distance_DA
_geom_hbond_angle_DHA
_geom_hbond_site_symmetry_A
C13 H13B C16 0.96(2) 2.86(2) 3.816(2) 173.7(17) 4_565
C13 H13B C17 0.96(2) 2.88(2) 3.788(2) 157.8(16) 4_565
C13 H13A C19 1.01(2) 2.86(2) 3.651(2) 135.8(16) 1_554
C13 H13A C20 1.01(2) 2.84(2) 3.508(3) 124.5(15) 1_554
C16 H16 C24 0.931(19) 2.832(19) 3.637(2) 145.4(15) 3_566
C16 H16 C25 0.931(19) 2.840(19) 3.766(2) 173.1(15) 3_566
C20 H20 C2 0.92(2) 2.81(2) 3.590(2) 143.8(16) 4_566
C20 H20 C3 0.92(2) 2.73(2) 3.635(2) 170.1(17) 4_566
C23 H23 C6 0.929(18) 2.768(19) 3.475(2) 133.6(15) 4_576
C23 H23 C7 0.929(18) 2.821(18) 3.571(2) 138.5(15) 4_576
